data_7037314
loop_
_publ_author_name
'Dauer, David-R'
'Fl\"ugge, Melchior'
'Herbst-Irmer, Regine'
'Stalke, Dietmar'

_publ_section_title
;
 Bis-(benzothiazol-2-yl)-amines and their metal amides: a structural
 comparison in the solid state.
;
_journal_issue 14
_journal_name_full 'Dalton transactions (Cambridge, England : 2003)'
_journal_page_first 6136
_journal_page_last 6148
_journal_paper_doi 10.1039/c5dt03911h
_journal_volume 45
_journal_year 2016
_chemical_formula_moiety 'C14 H9 N3 S2'
_chemical_formula_sum 'C14 H9 N3 S2'
_chemical_formula_weight 283.36
_chemical_name_common bth2NH
_chemical_name_systematic (NCSC6H4)2NH
_space_group_crystal_system monoclinic
_space_group_IT_number 4
_space_group_name_Hall 'P 2yb'
_space_group_name_H-M_alt 'P 1 21 1'
_symmetry_space_group_name_Hall 'P 2yb'
_symmetry_space_group_name_H-M 'P 1 21 1'
_atom_sites_solution_hydrogens mixed
_audit_creation_method SHELXL-2013
_audit_update_record
;
2015-07-06 deposited with the CCDC.
2015-11-19 downloaded from the CCDC.
;
_cell_angle_alpha 90
_cell_angle_beta 93.90(2)
_cell_angle_gamma 90
_cell_formula_units_Z 2
_cell_length_a 10.853(3)
_cell_length_b 4.587(2)
_cell_length_c 12.513(4)
_cell_measurement_reflns_used 8480
_cell_measurement_temperature 100(2)
_cell_measurement_theta_max 27.31
_cell_measurement_theta_min 3.26
_cell_volume 621.5(4)
_computing_cell_refinement 'SAINT V8.30C'
_computing_data_collection 'APEX2 v2012.2'
_computing_data_reduction 'SAINT V8.30C'
_computing_molecular_graphics 'XP Version 5.1'
_computing_structure_refinement 'SHELXL-2014 (Sheldrick, 2014)'
_diffrn_ambient_temperature 100(2)
_diffrn_measured_fraction_theta_full 0.999
_diffrn_measured_fraction_theta_max 0.998
_diffrn_measurement_device_type 'Bruker Smart APEX II Quazar'
_diffrn_measurement_method 'omega and phi scans'
_diffrn_radiation_type MoK\a
_diffrn_radiation_wavelength 0.71073
_diffrn_reflns_av_R_equivalents 0.0240
_diffrn_reflns_av_unetI/netI 0.0181
_diffrn_reflns_Laue_measured_fraction_full 0.999
_diffrn_reflns_Laue_measured_fraction_max 0.998
_diffrn_reflns_limit_h_max 14
_diffrn_reflns_limit_h_min -14
_diffrn_reflns_limit_k_max 5
_diffrn_reflns_limit_k_min -5
_diffrn_reflns_limit_l_max 16
_diffrn_reflns_limit_l_min -13
_diffrn_reflns_number 14858
_diffrn_reflns_point_group_measured_fraction_full 1.000
_diffrn_reflns_point_group_measured_fraction_max 0.998
_diffrn_reflns_theta_full 25.242
_diffrn_reflns_theta_max 27.313
_diffrn_reflns_theta_min 1.631
_diffrn_source 'INCOATEC Mo Microsource'
_exptl_absorpt_coefficient_mu 0.415
_exptl_absorpt_correction_T_max 0.7455
_exptl_absorpt_correction_T_min 0.7037
_exptl_absorpt_correction_type multi-scan
_exptl_absorpt_process_details SADABS-2014/3
_exptl_crystal_colour colorless
_exptl_crystal_density_diffrn 1.514
_exptl_crystal_description needle
_exptl_crystal_F_000 292
_exptl_crystal_preparation Luminescent
_exptl_crystal_recrystallization_method 'Re-crystallisation from solvent: toluene'
_exptl_crystal_size_max 0.171
_exptl_crystal_size_mid 0.080
_exptl_crystal_size_min 0.037
_refine_diff_density_max 0.365
_refine_diff_density_min -0.281
_refine_diff_density_rms 0.061
_refine_ls_abs_structure_details
;
 Flack x determined using 1159 quotients [(I+)-(I-)]/[(I+)+(I-)]
 (Parsons and Flack (2004), Acta Cryst. A60, s61).
;
_refine_ls_abs_structure_Flack 0.02(2)
_refine_ls_extinction_method none
_refine_ls_goodness_of_fit_ref 1.188
_refine_ls_hydrogen_treatment mixed
_refine_ls_matrix_type full
_refine_ls_number_parameters 179
_refine_ls_number_reflns 2785
_refine_ls_number_restraints 3
_refine_ls_restrained_S_all 1.187
_refine_ls_R_factor_all 0.0320
_refine_ls_R_factor_gt 0.0309
_refine_ls_shift/su_max 0.000
_refine_ls_shift/su_mean 0.000
_refine_ls_structure_factor_coef Fsqd
_refine_ls_weighting_details 'w=1/[\s^2^(Fo^2^)+(0.0379P)^2^+0.3188P] where P=(Fo^2^+2Fc^2^)/3'
_refine_ls_weighting_scheme calc
_refine_ls_wR_factor_gt 0.0796
_refine_ls_wR_factor_ref 0.0801
_reflns_Friedel_coverage 0.774
_reflns_Friedel_fraction_full 1.000
_reflns_Friedel_fraction_max 0.998
_reflns_number_gt 2710
_reflns_number_total 2785
_reflns_threshold_expression 'I > 2\s(I)'
_cod_data_source_file c5dt03911h2.cif
_cod_data_source_block compound2
_cod_depositor_comments 'Adding full bibliography for 7037314--7037320.cif.'
_cod_database_code 7037314
_shelx_space_group_comment
;
The symmetry employed for this shelxl refinement is uniquely defined
by the following loop, which should always be used as a source of
symmetry information in preference to the above space-group names.
They are only intended as comments.
;
_shelx_estimated_absorpt_t_min 0.932
_shelx_estimated_absorpt_t_max 0.985
_shelxl_version_number 2013-4

loop_
_space_group_symop_operation_xyz
'x, y, z'
'-x, y+1/2, -z'

loop_
_atom_site_label
_atom_site_type_symbol
_atom_site_fract_x
_atom_site_fract_y
_atom_site_fract_z
_atom_site_U_iso_or_equiv
_atom_site_adp_type
_atom_site_occupancy
_atom_site_site_symmetry_order
_atom_site_calc_flag
_atom_site_refinement_flags_posn
_atom_site_refinement_flags_adp
_atom_site_refinement_flags_occupancy
_atom_site_disorder_assembly
_atom_site_disorder_group
S1 S 0.64492(6) 0.97384(15) 0.23270(5) 0.01433(16) Uani 1 1 d . . . . .
S2 S 0.27015(6) 0.50742(18) 0.33238(6) 0.02066(18) Uani 1 1 d . . . . .
N1' N 0.4642(2) 0.8621(6) 0.37239(19) 0.0167(5) Uani 1 1 d D . . . .
H1 H 0.448(8) 0.84(2) 0.431(4) 0.020 Uiso 0.32(5) 1 d D U P A 2
N1 N 0.6189(2) 1.1976(6) 0.4197(2) 0.0160(5) Uani 1 1 d D . . . .
H2 H 0.596(5) 1.245(12) 0.473(4) 0.019 Uiso 0.68(5) 1 d D U P A 3
N2 N 0.4460(2) 0.6136(6) 0.20461(19) 0.0157(5) Uani 1 1 d . . . . .
C1 C 0.5658(2) 1.0084(7) 0.3503(2) 0.0151(5) Uani 1 1 d D . . . .
C2 C 0.7547(3) 1.2240(6) 0.2847(2) 0.0147(6) Uani 1 1 d . . . . .
C3 C 0.8591(3) 1.3249(7) 0.2375(2) 0.0183(6) Uani 1 1 d . . . . .
H3 H 0.8783 1.2575 0.1688 0.022 Uiso 1 1 calc R U . . .
C4 C 0.9341(3) 1.5258(8) 0.2929(3) 0.0232(7) Uani 1 1 d . . . . .
H4 H 1.0056 1.5978 0.2618 0.028 Uiso 1 1 calc R U . . .
C5 C 0.9057(3) 1.6241(8) 0.3944(3) 0.0236(7) Uani 1 1 d . . . . .
H5 H 0.9582 1.7622 0.4313 0.028 Uiso 1 1 calc R U . . .
C6 C 0.8022(3) 1.5229(7) 0.4419(2) 0.0200(6) Uani 1 1 d . . . . .
H6 H 0.7835 1.5888 0.5109 0.024 Uiso 1 1 calc R U . . .
C7 C 0.7263(3) 1.3220(7) 0.3857(2) 0.0159(6) Uani 1 1 d . . . . .
C8 C 0.4085(3) 0.6769(6) 0.2984(2) 0.0156(6) Uani 1 1 d D . . . .
C9 C 0.2639(3) 0.3295(7) 0.2093(2) 0.0167(6) Uani 1 1 d . . . . .
C10 C 0.1765(3) 0.1325(7) 0.1679(3) 0.0200(6) Uani 1 1 d . . . . .
H10 H 0.1087 0.0766 0.2076 0.024 Uiso 1 1 calc R U . . .
C11 C 0.1909(3) 0.0189(8) 0.0664(2) 0.0216(6) Uani 1 1 d . . . . .
H11 H 0.1322 -0.1163 0.0359 0.026 Uiso 1 1 calc R U . . .
C12 C 0.2915(3) 0.1026(7) 0.0087(3) 0.0212(6) Uani 1 1 d . . . . .
H12 H 0.3001 0.0226 -0.0604 0.025 Uiso 1 1 calc R U . . .
C13 C 0.3785(3) 0.2998(7) 0.0506(2) 0.0184(6) Uani 1 1 d . . . . .
H13 H 0.4461 0.3551 0.0107 0.022 Uiso 1 1 calc R U . . .
C14 C 0.3655(3) 0.4165(6) 0.1526(2) 0.0154(6) Uani 1 1 d . . . . .

loop_
_atom_site_aniso_label
_atom_site_aniso_U_11
_atom_site_aniso_U_22
_atom_site_aniso_U_33
_atom_site_aniso_U_23
_atom_site_aniso_U_13
_atom_site_aniso_U_12
S1 0.0165(3) 0.0152(3) 0.0115(3) -0.0011(3) 0.0022(2) -0.0008(3)
S2 0.0215(3) 0.0231(4) 0.0184(3) -0.0035(3) 0.0084(3) -0.0078(3)
N1' 0.0194(12) 0.0189(12) 0.0119(11) -0.0010(10) 0.0020(10) -0.0019(10)
N1 0.0182(12) 0.0161(12) 0.0141(12) -0.0014(10) 0.0042(9) 0.0000(10)
N2 0.0171(12) 0.0156(12) 0.0144(12) 0.0015(9) 0.0015(9) 0.0002(10)
C1 0.0199(12) 0.0145(13) 0.0111(11) 0.0020(11) 0.0032(9) 0.0034(12)
C2 0.0164(13) 0.0119(13) 0.0152(13) 0.0016(11) -0.0037(10) 0.0016(10)
C3 0.0151(13) 0.0217(15) 0.0180(14) 0.0015(13) 0.0009(11) 0.0035(12)
C4 0.0179(13) 0.0217(16) 0.0300(16) 0.0053(14) 0.0027(11) -0.0007(12)
C5 0.0225(15) 0.0179(14) 0.0289(17) 0.0001(13) -0.0092(12) -0.0035(12)
C6 0.0276(14) 0.0160(15) 0.0160(13) -0.0026(12) -0.0014(11) 0.0006(13)
C7 0.0175(14) 0.0148(14) 0.0152(13) 0.0027(12) -0.0008(11) 0.0034(11)
C8 0.0147(12) 0.0163(14) 0.0162(13) 0.0021(11) 0.0028(10) -0.0016(11)
C9 0.0211(14) 0.0143(14) 0.0149(13) 0.0004(11) 0.0040(11) 0.0009(11)
C10 0.0170(14) 0.0180(15) 0.0253(16) 0.0014(13) 0.0048(11) -0.0034(12)
C11 0.0210(13) 0.0201(15) 0.0230(14) -0.0009(13) -0.0033(11) -0.0045(13)
C12 0.0235(15) 0.0230(15) 0.0167(14) 0.0001(12) -0.0010(11) -0.0015(12)
C13 0.0202(14) 0.0212(15) 0.0141(13) 0.0021(12) 0.0025(11) 0.0000(12)
C14 0.0176(13) 0.0133(14) 0.0154(13) 0.0010(10) 0.0025(10) 0.0002(10)

loop_
_atom_type_symbol
_atom_type_description
_atom_type_scat_dispersion_real
_atom_type_scat_dispersion_imag
_atom_type_scat_source
C C 0.0033 0.0016 'International Tables Vol C Tables 4.2.6.8 and 6.1.1.4'
H H 0.0000 0.0000 'International Tables Vol C Tables 4.2.6.8 and 6.1.1.4'
N N 0.0061 0.0033 'International Tables Vol C Tables 4.2.6.8 and 6.1.1.4'
S S 0.1246 0.1234 'International Tables Vol C Tables 4.2.6.8 and 6.1.1.4'

loop_
_geom_angle_atom_site_label_1
_geom_angle_atom_site_label_2
_geom_angle_atom_site_label_3
_geom_angle
C2 S1 C1 89.35(15)
C9 S2 C8 88.62(14)
H1 N1' C1 120(3)
H1 N1' C8 117(3)
C1 N1' C8 120.3(2)
H2 N1 C1 128(4)
H2 N1 C7 119(4)
C1 N1 C7 113.7(2)
C8 N2 C14 110.0(2)
N1 C1 N1' 121.2(2)
N1 C1 S1 113.0(2)
N1' C1 S1 125.8(2)
C3 C2 C7 120.9(3)
C3 C2 S1 127.9(2)
C7 C2 S1 111.2(2)
C4 C3 C2 118.5(3)
C3 C4 C5 120.6(3)
C6 C5 C4 121.0(3)
C5 C6 C7 118.3(3)
N1 C7 C6 126.6(3)
N1 C7 C2 112.7(3)
C6 C7 C2 120.7(3)
N2 C8 N1' 126.8(3)
N2 C8 S2 116.2(2)
N1' C8 S2 117.0(2)
C10 C9 C14 122.4(3)
C10 C9 S2 128.4(2)
C14 C9 S2 109.1(2)
C9 C10 C11 118.0(3)
C10 C11 C12 120.4(3)
C13 C12 C11 121.2(3)
C12 C13 C14 119.1(3)
N2 C14 C13 125.3(3)
N2 C14 C9 116.0(3)
C13 C14 C9 118.8(3)

loop_
_geom_bond_atom_site_label_1
_geom_bond_atom_site_label_2
_geom_bond_distance
S1 C2 1.748(3)
S1 C1 1.760(3)
S2 C9 1.741(3)
S2 C8 1.768(3)
N1' H1 0.77(5)
N1' C1 1.336(4)
N1' C8 1.367(4)
N1 H2 0.76(5)
N1 C1 1.331(4)
N1 C7 1.391(4)
N2 C8 1.301(4)
N2 C14 1.388(4)
C2 C3 1.392(4)
C2 C7 1.396(4)
C3 C4 1.385(4)
C4 C5 1.402(5)
C5 C6 1.386(4)
C6 C7 1.394(4)
C9 C10 1.385(4)
C9 C14 1.409(4)
C10 C11 1.391(4)
C11 C12 1.403(4)
C12 C13 1.385(4)
C13 C14 1.399(4)

loop_
_geom_hbond_atom_site_label_D
_geom_hbond_atom_site_label_H
_geom_hbond_atom_site_label_A
_geom_hbond_distance_DH
_geom_hbond_distance_HA
_geom_hbond_distance_DA
_geom_hbond_angle_DHA
_geom_hbond_site_symmetry_A
N1' H1 N1 0.77(5) 2.15(5) 2.910(4) 167(5) 2_646
N1 H2 N1' 0.76(5) 2.15(5) 2.910(4) 177(6) 2_656

loop_
_geom_torsion_atom_site_label_1
_geom_torsion_atom_site_label_2
_geom_torsion_atom_site_label_3
_geom_torsion_atom_site_label_4
_geom_torsion
H2 N1 C1 N1' -4(5)
C7 N1 C1 N1' 177.7(3)
H2 N1 C1 S1 177(5)
C7 N1 C1 S1 -1.3(3)
H1 N1' C1 N1 -22(10)
C8 N1' C1 N1 177.6(3)
H1 N1' C1 S1 157(10)
C8 N1' C1 S1 -3.6(4)
C2 S1 C1 N1 1.1(2)
C2 S1 C1 N1' -177.8(3)
C1 S1 C2 C3 179.5(3)
C1 S1 C2 C7 -0.6(2)
C7 C2 C3 C4 -0.2(4)
S1 C2 C3 C4 179.7(2)
C2 C3 C4 C5 0.2(5)
C3 C4 C5 C6 0.1(5)
C4 C5 C6 C7 -0.5(5)
H2 N1 C7 C6 2(5)
C1 N1 C7 C6 -179.0(3)
H2 N1 C7 C2 -178(5)
C1 N1 C7 C2 0.8(4)
C5 C6 C7 N1 -179.7(3)
C5 C6 C7 C2 0.5(4)
C3 C2 C7 N1 180.0(3)
S1 C2 C7 N1 0.1(3)
C3 C2 C7 C6 -0.2(4)
S1 C2 C7 C6 179.9(2)
C14 N2 C8 N1' 179.8(3)
C14 N2 C8 S2 -0.8(3)
H1 N1' C8 N2 -159(10)
C1 N1' C8 N2 2.5(5)
H1 N1' C8 S2 22(10)
C1 N1' C8 S2 -176.9(2)
C9 S2 C8 N2 1.0(2)
C9 S2 C8 N1' -179.5(2)
C8 S2 C9 C10 179.3(3)
C8 S2 C9 C14 -0.9(2)
C14 C9 C10 C11 -0.1(5)
S2 C9 C10 C11 179.7(3)
C9 C10 C11 C12 0.2(5)
C10 C11 C12 C13 -0.2(5)
C11 C12 C13 C14 0.1(5)
C8 N2 C14 C13 -179.4(3)
C8 N2 C14 C9 0.1(4)
C12 C13 C14 N2 179.4(3)
C12 C13 C14 C9 -0.1(4)
C10 C9 C14 N2 -179.5(3)
S2 C9 C14 N2 0.6(3)
C10 C9 C14 C13 0.1(4)
S2 C9 C14 C13 -179.8(2)
